data_4129633
loop_
_publ_author_name
'Song, Liqiang'
'Zhu, Guili'
'Liu, Yongjiang'
'Liu, Bo'
'Qin, Song'

_publ_section_title
;
 Total Synthesis of Atisane-Type Diterpenoids: Application of Diels-Alder
 Cycloadditions of Podocarpane-Type Unmasked ortho-Benzoquinones.
;
_journal_issue 42
_journal_name_full 'Journal of the American Chemical Society'
_journal_page_first 13706
_journal_page_last 13714
_journal_paper_doi 10.1021/jacs.5b08958
_journal_volume 137
_journal_year 2015
_chemical_formula_moiety 'C34 H38 F N O7'
_chemical_formula_sum 'C34 H38 F N O7'
_chemical_formula_weight 591.65
_space_group_crystal_system triclinic
_space_group_IT_number 2
_space_group_name_Hall '-P 1'
_space_group_name_H-M_alt 'P -1'
_atom_sites_solution_hydrogens geom
_atom_sites_solution_primary direct
_audit_creation_date 2015-02-10
_audit_creation_method
;
Olex2 1.2
(compiled 2015.01.26 svn.r3150 for OlexSys, GUI svn.r4998)
;
_cell_angle_alpha 104.911(6)
_cell_angle_beta 91.060(6)
_cell_angle_gamma 90.150(6)
_cell_formula_units_Z 2
_cell_length_a 7.3015(6)
_cell_length_b 11.9676(8)
_cell_length_c 18.1605(11)
_cell_measurement_reflns_used 4685
_cell_measurement_temperature 293(2)
_cell_measurement_theta_max 27.7550
_cell_measurement_theta_min 3.7640
_cell_volume 1533.15(19)
_computing_cell_refinement
;
CrysAlisPro, Agilent Technologies,
Version 1.171.37.33 (release 27-03-2014 CrysAlis171 .NET)
(compiled Mar 27 2014,17:12:48)
;
_computing_data_collection
;
CrysAlisPro, Agilent Technologies,
Version 1.171.37.33 (release 27-03-2014 CrysAlis171 .NET)
(compiled Mar 27 2014,17:12:48)
;
_computing_data_reduction
;
CrysAlisPro, Agilent Technologies,
Version 1.171.37.33 (release 27-03-2014 CrysAlis171 .NET)
(compiled Mar 27 2014,17:12:48)
;
_computing_molecular_graphics 'Olex2 (Dolomanov et al., 2009)'
_computing_publication_material 'Olex2 (Dolomanov et al., 2009)'
_computing_structure_refinement 'ShelXL (Sheldrick, 2008)'
_computing_structure_solution 'ShelXT (Sheldrick, 2015)'
_diffrn_ambient_temperature 293
_diffrn_detector 'CCD plate'
_diffrn_detector_area_resol_mean 15.9595
_diffrn_detector_type EosS2
_diffrn_measured_fraction_theta_full 0.998
_diffrn_measured_fraction_theta_max 0.998
_diffrn_measurement_details
;
#__ type_ start__ end____ width___ exp.time_
  1 omega  -52.00   42.00   1.0000   23.0900
omega____ theta____ kappa____ phi______ frames
    -       15.5694  -77.0000 -180.0000 94

#__ type_ start__ end____ width___ exp.time_
  2 omega  -54.00   85.00   1.0000   23.0900
omega____ theta____ kappa____ phi______ frames
    -       15.5694    0.0000   90.0000 139

#__ type_ start__ end____ width___ exp.time_
  3 omega   -1.00   83.00   1.0000   23.0900
omega____ theta____ kappa____ phi______ frames
    -       15.5694   57.0000  -60.0000 84

#__ type_ start__ end____ width___ exp.time_
  4 omega  -84.00   10.00   1.0000   23.0900
omega____ theta____ kappa____ phi______ frames
    -      -16.6631  -77.0000   60.0000 94

#__ type_ start__ end____ width___ exp.time_
  5 omega  -71.00  -25.00   1.0000   23.0900
omega____ theta____ kappa____ phi______ frames
    -      -16.6631  127.0000  -90.0000 46

#__ type_ start__ end____ width___ exp.time_
  6 omega   35.00   88.00   1.0000   23.0900
omega____ theta____ kappa____ phi______ frames
    -       15.5694  178.0000  150.0000 53

#__ type_ start__ end____ width___ exp.time_
  7 omega   -3.00   85.00   1.0000   23.0900
omega____ theta____ kappa____ phi______ frames
    -       15.5694   38.0000 -150.0000 88
;
_diffrn_measurement_device 'four-circle diffractometer'
_diffrn_measurement_device_type 'New Gemini, Dual, Cu at zero, EosS2'
_diffrn_measurement_method '\w scans'
_diffrn_orient_matrix_UB_11 0.0346647000
_diffrn_orient_matrix_UB_12 0.0313200000
_diffrn_orient_matrix_UB_13 -0.0250540000
_diffrn_orient_matrix_UB_21 -0.0261661000
_diffrn_orient_matrix_UB_22 -0.0459878000
_diffrn_orient_matrix_UB_23 -0.0316981000
_diffrn_orient_matrix_UB_31 -0.0869165000
_diffrn_orient_matrix_UB_32 0.0258117000
_diffrn_orient_matrix_UB_33 -0.0013465000
_diffrn_radiation_monochromator graphite
_diffrn_radiation_probe x-ray
_diffrn_radiation_type MoK\a
_diffrn_radiation_wavelength 0.71073
_diffrn_reflns_av_R_equivalents 0.0304
_diffrn_reflns_av_unetI/netI 0.0313
_diffrn_reflns_Laue_measured_fraction_full 0.998
_diffrn_reflns_Laue_measured_fraction_max 0.998
_diffrn_reflns_limit_h_max 8
_diffrn_reflns_limit_h_min -8
_diffrn_reflns_limit_k_max 13
_diffrn_reflns_limit_k_min -14
_diffrn_reflns_limit_l_max 21
_diffrn_reflns_limit_l_min -21
_diffrn_reflns_number 16682
_diffrn_reflns_point_group_measured_fraction_full 0.998
_diffrn_reflns_point_group_measured_fraction_max 0.998
_diffrn_reflns_theta_full 24.999
_diffrn_reflns_theta_max 24.999
_diffrn_reflns_theta_min 3.337
_diffrn_source 'Enhance (Mo) X-ray Source'
_exptl_absorpt_coefficient_mu 0.093
_exptl_absorpt_correction_T_max 1.00000
_exptl_absorpt_correction_T_min 0.74032
_exptl_absorpt_correction_type multi-scan
_exptl_absorpt_process_details
;
CrysAlisPro, Agilent Technologies,
Version 1.171.37.33 (release 27-03-2014 CrysAlis171 .NET)
(compiled Mar 27 2014,17:12:48)
Empirical absorption correction using spherical harmonics,
 implemented in SCALE3 ABSPACK scaling algorithm.
;
_exptl_crystal_colour 'clear light colourless'
_exptl_crystal_colour_lustre clear
_exptl_crystal_colour_modifier light
_exptl_crystal_colour_primary colourless
_exptl_crystal_density_diffrn 1.282
_exptl_crystal_description
;
;
_exptl_crystal_F_000 628
_exptl_crystal_size_max 0.45
_exptl_crystal_size_mid 0.35
_exptl_crystal_size_min 0.15
_refine_diff_density_max 0.609
_refine_diff_density_min -0.343
_refine_diff_density_rms 0.039
_refine_ls_extinction_method none
_refine_ls_goodness_of_fit_ref 1.075
_refine_ls_hydrogen_treatment constr
_refine_ls_matrix_type full
_refine_ls_number_parameters 393
_refine_ls_number_reflns 5405
_refine_ls_number_restraints 1
_refine_ls_restrained_S_all 1.075
_refine_ls_R_factor_all 0.0823
_refine_ls_R_factor_gt 0.0603
_refine_ls_shift/su_max 0.000
_refine_ls_shift/su_mean 0.000
_refine_ls_structure_factor_coef Fsqd
_refine_ls_weighting_details 'w=1/[\s^2^(Fo^2^)+(0.0837P)^2^+0.4788P] where P=(Fo^2^+2Fc^2^)/3'
_refine_ls_weighting_scheme calc
_refine_ls_wR_factor_gt 0.1632
_refine_ls_wR_factor_ref 0.1783
_reflns_Friedel_coverage 0.000
_reflns_number_gt 3929
_reflns_number_total 5405
_reflns_threshold_expression 'I > 2\s(I)'
_cod_data_source_file ja5b08958_si_014.cif
_cod_data_source_block liubo-zhufnobyx
_cod_database_code 4129633
_shelx_space_group_comment
;
The symmetry employed for this shelxl refinement is uniquely defined
by the following loop, which should always be used as a source of
symmetry information in preference to the above space-group names.
They are only intended as comments.
;
_reflns_odcompleteness_completeness 99.79
_reflns_odcompleteness_iscentric 1
_reflns_odcompleteness_theta 26.32
_olex2_refinement_description
;
1. Fixed Uiso
 At 1.2 times of:
  All C(H) groups, All C(H,H) groups
 At 1.5 times of:
  All C(H,H,H) groups
2. Rigid bond restraints
 C00Y, C017
 with sigma for 1-2 distances of 0.02 and sigma for 1-3 distances of 0.02
3.a Ternary CH refined with riding coordinates:
 C008(H008), C00F(H00F), C00G(H00G), C00K(H00K)
3.b Secondary CH2 refined with riding coordinates:
 C00I(H00A,H00C), C00L(H00D,H00E), C00T(H00I,H00L), C00W(H00M,H00N), C00Z(H00P,
 H00Q)
3.c Aromatic/amide H refined with riding coordinates:
 C00B(H00B), C00H(H00H), C00J(H00J), C00O(H00O), C00S(H00S), C00U(H00U),
 C010(H010), C014(H014), C017(H017)
3.d Idealised Me refined as rotating group:
 C011(H01A,H01B,H01C), C012(H01D,H01E,H01F), C013(H01G,H01H,H01I), C015(H01J,
 H01K,H01L), C016(H01M,H01N,H01O)
;
_shelx_shelxl_version_number 2014/7
_olex2_submission_special_instructions 'No special instructions were received'

loop_
_space_group_symop_operation_xyz
'x, y, z'
'-x, -y, -z'

loop_
_atom_site_label
_atom_site_type_symbol
_atom_site_fract_x
_atom_site_fract_y
_atom_site_fract_z
_atom_site_U_iso_or_equiv
_atom_site_adp_type
_atom_site_occupancy
_atom_site_site_symmetry_order
_atom_site_calc_flag
_atom_site_refinement_flags_posn
_atom_site_refinement_flags_adp
O001 O 0.7621(2) 1.10669(14) 0.91055(10) 0.0625(5) Uani 1 1 d . .
O002 O 0.7026(3) 1.06667(15) 0.77957(10) 0.0646(5) Uani 1 1 d . .
O003 O 0.3231(2) 0.35716(15) 0.59428(10) 0.0648(5) Uani 1 1 d . .
O004 O 0.3997(2) 1.02329(16) 0.87701(12) 0.0741(6) Uani 1 1 d . .
F005 F 0.7722(3) 0.41092(16) 0.99628(13) 0.1027(7) Uani 1 1 d . .
C006 C 0.7215(3) 0.71828(19) 0.93669(13) 0.0444(5) Uani 1 1 d . .
O007 O 0.5703(3) 0.2553(2) 0.54938(15) 0.1061(9) Uani 1 1 d . .
C008 C 0.7064(3) 0.83336(19) 0.91772(13) 0.0441(5) Uani 1 1 d . .
H008 H 0.6735 0.8899 0.9649 0.053 Uiso 1 1 calc R .
C009 C 0.6161(3) 0.78494(18) 0.77605(12) 0.0429(5) Uani 1 1 d . .
C00A C 0.5503(3) 0.83811(19) 0.85679(12) 0.0429(5) Uani 1 1 d . .
C00B C 0.8010(3) 0.6224(2) 0.88796(14) 0.0513(6) Uani 1 1 d . .
H00B H 0.8444 0.6285 0.8413 0.062 Uiso 1 1 calc R .
C00C C 0.7188(3) 1.02097(19) 0.84369(14) 0.0504(6) Uani 1 1 d . .
C00D C 0.5372(3) 0.9670(2) 0.86125(13) 0.0493(6) Uani 1 1 d . .
C00E C 0.4937(3) 0.69898(19) 0.72025(12) 0.0461(5) Uani 1 1 d . .
C00F C 0.4188(3) 0.61169(19) 0.76228(12) 0.0463(5) Uani 1 1 d . .
H00F H 0.5303 0.5776 0.7777 0.056 Uiso 1 1 calc R .
C00G C 0.8589(3) 0.9237(2) 0.82314(14) 0.0516(6) Uani 1 1 d . .
H00G H 0.9742 0.9513 0.8071 0.062 Uiso 1 1 calc R .
C00H C 0.7735(3) 0.83006(19) 0.76040(14) 0.0508(6) Uani 1 1 d . .
H00H H 0.8275 0.8048 0.7131 0.061 Uiso 1 1 calc R .
C00I C 0.3677(3) 0.7908(2) 0.87523(13) 0.0520(6) Uani 1 1 d . .
H00A H 0.3627 0.8028 0.9300 0.062 Uiso 1 1 calc R .
H00C H 0.2706 0.8363 0.8605 0.062 Uiso 1 1 calc R .
C00J C 0.6598(3) 0.7062(2) 1.00602(14) 0.0562(6) Uani 1 1 d . .
H00J H 0.6057 0.7688 1.0396 0.067 Uiso 1 1 calc R .
C00K C 0.4316(3) 0.4490(2) 0.64545(13) 0.0531(6) Uani 1 1 d . .
H00K H 0.5376 0.4139 0.6644 0.064 Uiso 1 1 calc R .
C00L C 0.8892(3) 0.8752(2) 0.89252(15) 0.0545(6) Uani 1 1 d . .
H00D H 0.9427 0.9347 0.9341 0.065 Uiso 1 1 calc R .
H00E H 0.9740 0.8112 0.8799 0.065 Uiso 1 1 calc R .
C00M C 0.3116(3) 0.5044(2) 0.71304(14) 0.0552(6) Uani 1 1 d . .
N00N N -0.0837(6) -0.0570(3) 0.35901(17) 0.1003(10) Uani 1 1 d . .
C00O C 0.8171(3) 0.5185(2) 0.90698(17) 0.0629(7) Uani 1 1 d . .
H00O H 0.8685 0.4546 0.8736 0.075 Uiso 1 1 calc R .
C00P C 0.2756(4) 0.1856(2) 0.49943(14) 0.0602(7) Uani 1 1 d . .
C00Q C 0.7554(4) 0.5120(2) 0.97632(18) 0.0668(7) Uani 1 1 d . .
C00R C 0.4073(4) 0.2680(2) 0.54980(15) 0.0656(7) Uani 1 1 d . .
C00S C 0.6772(4) 0.6035(3) 1.02592(16) 0.0684(7) Uani 1 1 d . .
H00S H 0.6361 0.5965 1.0727 0.082 Uiso 1 1 calc R .
C00T C 0.6055(4) 0.6321(2) 0.65326(14) 0.0647(7) Uani 1 1 d . .
H00I H 0.7152 0.6031 0.6727 0.078 Uiso 1 1 calc R .
H00L H 0.6433 0.6844 0.6234 0.078 Uiso 1 1 calc R .
C00U C 0.0891(4) 0.2062(2) 0.49953(16) 0.0697(8) Uani 1 1 d . .
H00U H 0.0430 0.2735 0.5314 0.084 Uiso 1 1 calc R .
O00V O -0.0167(5) -0.1494(3) 0.32476(18) 0.1466(14) Uani 1 1 d . .
C00W C 0.4998(4) 0.5308(2) 0.60164(14) 0.0681(8) Uani 1 1 d . .
H00M H 0.3965 0.5601 0.5780 0.082 Uiso 1 1 calc R .
H00N H 0.5788 0.4896 0.5615 0.082 Uiso 1 1 calc R .
O00X O -0.2489(6) -0.0354(3) 0.3602(2) 0.1570(16) Uani 1 1 d . .
C00Y C 0.0425(5) 0.0294(3) 0.40705(16) 0.0746(9) Uani 1 1 d . U
C00Z C 0.3281(4) 0.6672(3) 0.83907(16) 0.0727(8) Uani 1 1 d . .
H00P H 0.1965 0.6583 0.8315 0.087 Uiso 1 1 calc R .
H00Q H 0.3644 0.6233 0.8749 0.087 Uiso 1 1 calc R .
C010 C -0.0292(5) 0.1277(3) 0.45284(18) 0.0780(9) Uani 1 1 d . .
H010 H -0.1545 0.1415 0.4526 0.094 Uiso 1 1 calc R .
C011 C 0.1207(4) 0.5310(3) 0.68612(19) 0.0826(9) Uani 1 1 d . .
H01A H 0.0616 0.5857 0.7267 0.124 Uiso 1 1 calc GR .
H01B H 0.0492 0.4611 0.6718 0.124 Uiso 1 1 calc GR .
H01C H 0.1314 0.5630 0.6430 0.124 Uiso 1 1 calc GR .
C012 C 0.9363(4) 1.1633(3) 0.9104(2) 0.0820(9) Uani 1 1 d . .
H01D H 0.9423 1.1934 0.8663 0.123 Uiso 1 1 calc GR .
H01E H 1.0330 1.1087 0.9090 0.123 Uiso 1 1 calc GR .
H01F H 0.9496 1.2255 0.9556 0.123 Uiso 1 1 calc GR .
C013 C 0.5846(5) 1.1642(3) 0.78626(19) 0.0844(10) Uani 1 1 d . .
H01G H 0.6098 1.2009 0.7463 0.127 Uiso 1 1 calc GR .
H01H H 0.6058 1.2183 0.8348 0.127 Uiso 1 1 calc GR .
H01I H 0.4592 1.1387 0.7821 0.127 Uiso 1 1 calc GR .
C014 C 0.3446(5) 0.0862(3) 0.45177(17) 0.0808(9) Uani 1 1 d . .
H014 H 0.4700 0.0729 0.4507 0.097 Uiso 1 1 calc R .
C015 C 0.2913(5) 0.4164(2) 0.76191(17) 0.0779(9) Uani 1 1 d . .
H01J H 0.4083 0.4051 0.7838 0.117 Uiso 1 1 calc GR .
H01K H 0.2467 0.3440 0.7303 0.117 Uiso 1 1 calc GR .
H01L H 0.2063 0.4456 0.8019 0.117 Uiso 1 1 calc GR .
C016 C 0.3426(5) 0.7706(3) 0.69256(19) 0.0814(9) Uani 1 1 d . .
H01M H 0.2596 0.8004 0.7332 0.122 Uiso 1 1 calc GR .
H01N H 0.2765 0.7221 0.6500 0.122 Uiso 1 1 calc GR .
H01O H 0.3981 0.8338 0.6773 0.122 Uiso 1 1 calc GR .
C017 C 0.2262(6) 0.0063(3) 0.40549(18) 0.0896(11) Uani 1 1 d . U
H017 H 0.2708 -0.0617 0.3740 0.108 Uiso 1 1 calc R .

loop_
_atom_site_aniso_label
_atom_site_aniso_U_11
_atom_site_aniso_U_22
_atom_site_aniso_U_33
_atom_site_aniso_U_23
_atom_site_aniso_U_13
_atom_site_aniso_U_12
O001 0.0681(11) 0.0467(10) 0.0610(11) -0.0070(8) -0.0037(9) -0.0006(8)
O002 0.0825(13) 0.0494(10) 0.0604(11) 0.0109(9) 0.0077(9) 0.0110(9)
O003 0.0659(11) 0.0559(11) 0.0565(10) -0.0139(9) -0.0064(9) 0.0015(9)
O004 0.0565(11) 0.0586(11) 0.0988(15) 0.0042(10) 0.0131(10) 0.0199(9)
F005 0.1071(14) 0.0801(12) 0.1391(17) 0.0606(13) 0.0130(13) 0.0125(11)
C006 0.0358(11) 0.0467(13) 0.0454(12) 0.0028(10) -0.0025(9) -0.0033(9)
O007 0.0762(16) 0.0855(16) 0.120(2) -0.0398(14) -0.0039(13) 0.0107(12)
C008 0.0385(11) 0.0429(12) 0.0436(12) -0.0021(10) 0.0008(9) 0.0002(9)
C009 0.0448(12) 0.0394(12) 0.0414(12) 0.0047(10) 0.0059(9) 0.0051(10)
C00A 0.0335(11) 0.0459(12) 0.0422(12) -0.0018(10) 0.0052(9) 0.0028(9)
C00B 0.0444(13) 0.0525(14) 0.0536(14) 0.0076(11) 0.0021(11) 0.0031(10)
C00C 0.0548(14) 0.0399(12) 0.0521(14) 0.0039(11) 0.0003(11) 0.0020(10)
C00D 0.0472(13) 0.0485(13) 0.0441(12) -0.0029(10) -0.0002(10) 0.0098(11)
C00E 0.0530(13) 0.0438(12) 0.0392(12) 0.0066(10) -0.0013(10) 0.0033(10)
C00F 0.0461(12) 0.0462(13) 0.0406(12) 0.0000(10) 0.0054(10) 0.0000(10)
C00G 0.0439(13) 0.0426(13) 0.0648(15) 0.0070(11) 0.0121(11) -0.0014(10)
C00H 0.0542(14) 0.0410(13) 0.0532(14) 0.0034(11) 0.0182(11) 0.0042(10)
C00I 0.0389(12) 0.0654(16) 0.0423(12) -0.0034(11) 0.0052(10) -0.0024(11)
C00J 0.0601(15) 0.0563(15) 0.0465(13) 0.0030(12) 0.0029(11) -0.0042(12)
C00K 0.0609(15) 0.0493(14) 0.0395(12) -0.0055(11) -0.0056(11) 0.0011(11)
C00L 0.0399(12) 0.0475(14) 0.0733(17) 0.0110(12) -0.0018(11) -0.0026(10)
C00M 0.0542(14) 0.0505(14) 0.0520(14) -0.0034(11) 0.0031(11) -0.0038(11)
N00N 0.151(3) 0.074(2) 0.0696(18) 0.0091(16) -0.025(2) -0.045(2)
C00O 0.0535(15) 0.0514(15) 0.0799(19) 0.0096(14) 0.0054(13) 0.0080(12)
C00P 0.0839(19) 0.0472(14) 0.0433(13) 0.0003(11) 0.0002(13) -0.0041(13)
C00Q 0.0615(16) 0.0576(17) 0.087(2) 0.0296(16) -0.0016(15) -0.0006(13)
C00R 0.076(2) 0.0537(16) 0.0563(16) -0.0060(13) -0.0014(14) 0.0045(14)
C00S 0.0751(18) 0.0737(19) 0.0594(16) 0.0223(15) 0.0038(14) -0.0069(15)
C00T 0.0855(19) 0.0639(16) 0.0379(13) 0.0003(12) 0.0153(12) -0.0116(14)
C00U 0.088(2) 0.0525(16) 0.0618(17) 0.0034(13) -0.0156(15) 0.0026(14)
O00V 0.193(3) 0.105(2) 0.107(2) -0.0355(18) 0.027(2) -0.078(2)
C00W 0.091(2) 0.0693(18) 0.0345(13) -0.0045(12) 0.0034(13) -0.0028(15)
O00X 0.167(3) 0.103(2) 0.180(3) 0.006(2) -0.100(3) -0.031(2)
C00Y 0.113(3) 0.0616(19) 0.0475(15) 0.0132(14) -0.0131(16) -0.0290(17)
C00Z 0.0707(17) 0.0693(18) 0.0639(17) -0.0102(14) 0.0253(14) -0.0214(14)
C010 0.096(2) 0.0602(18) 0.0735(19) 0.0125(16) -0.0276(17) -0.0126(16)
C011 0.0589(17) 0.076(2) 0.091(2) -0.0166(17) -0.0092(15) -0.0036(14)
C012 0.0753(19) 0.0528(16) 0.106(2) -0.0001(16) -0.0149(17) -0.0151(14)
C013 0.111(3) 0.0631(19) 0.080(2) 0.0203(16) 0.0019(19) 0.0250(18)
C014 0.095(2) 0.0605(18) 0.0700(18) -0.0145(15) 0.0198(16) -0.0108(16)
C015 0.101(2) 0.0582(17) 0.0671(18) 0.0025(14) 0.0113(16) -0.0231(16)
C016 0.103(2) 0.0593(18) 0.078(2) 0.0136(15) -0.0328(18) 0.0057(16)
C017 0.135(3) 0.0578(18) 0.0595(18) -0.0151(15) 0.0210(19) -0.0238(19)

loop_
_atom_type_symbol
_atom_type_description
_atom_type_scat_dispersion_real
_atom_type_scat_dispersion_imag
_atom_type_scat_source
C C 0.0033 0.0016 'International Tables Vol C Tables 4.2.6.8 and 6.1.1.4'
H H 0.0000 0.0000 'International Tables Vol C Tables 4.2.6.8 and 6.1.1.4'
F F 0.0171 0.0103 'International Tables Vol C Tables 4.2.6.8 and 6.1.1.4'
N N 0.0061 0.0033 'International Tables Vol C Tables 4.2.6.8 and 6.1.1.4'
O O 0.0106 0.0060 'International Tables Vol C Tables 4.2.6.8 and 6.1.1.4'

loop_
_geom_angle_atom_site_label_1
_geom_angle_atom_site_label_2
_geom_angle_atom_site_label_3
_geom_angle
C00C O001 C012 114.9(2)
C00C O002 C013 116.9(2)
C00R O003 C00K 119.5(2)
C00B C006 C008 122.6(2)
C00J C006 C008 119.8(2)
C00J C006 C00B 117.6(2)
C006 C008 H008 106.5
C006 C008 C00A 114.15(17)
C006 C008 C00L 113.02(18)
C00A C008 H008 106.5
C00L C008 H008 106.5
C00L C008 C00A 109.55(19)
C00E C009 C00A 119.44(18)
C00H C009 C00A 113.7(2)
C00H C009 C00E 126.6(2)
C009 C00A C008 110.69(17)
C00D C00A C008 103.11(17)
C00D C00A C009 103.80(18)
C00I C00A C008 112.63(19)
C00I C00A C009 114.68(18)
C00I C00A C00D 110.97(18)
C006 C00B H00B 119.1
C00O C00B C006 121.7(2)
C00O C00B H00B 119.1
O001 C00C O002 112.08(19)
O001 C00C C00D 104.55(19)
O001 C00C C00G 114.3(2)
O002 C00C C00D 112.41(19)
O002 C00C C00G 106.15(19)
C00G C00C C00D 107.39(18)
O004 C00D C00A 124.2(2)
O004 C00D C00C 122.1(2)
C00A C00D C00C 113.71(18)
C009 C00E C00F 107.78(17)
C009 C00E C00T 110.0(2)
C009 C00E C016 106.60(19)
C00F C00E C016 113.8(2)
C00T C00E C00F 108.05(19)
C00T C00E C016 110.6(2)
C00E C00F H00F 103.1
C00E C00F C00M 116.98(19)
C00M C00F H00F 103.1
C00Z C00F C00E 114.7(2)
C00Z C00F H00F 103.1
C00Z C00F C00M 113.47(19)
C00C C00G H00G 111.2
C00C C00G C00L 108.26(19)
C00H C00G C00C 106.72(19)
C00H C00G H00G 111.2
C00H C00G C00L 108.04(19)
C00L C00G H00G 111.2
C009 C00H C00G 116.6(2)
C009 C00H H00H 121.7
C00G C00H H00H 121.7
C00A C00I H00A 108.1
C00A C00I H00C 108.1
H00A C00I H00C 107.3
C00Z C00I C00A 116.72(19)
C00Z C00I H00A 108.1
C00Z C00I H00C 108.1
C006 C00J H00J 119.4
C00S C00J C006 121.2(2)
C00S C00J H00J 119.4
O003 C00K H00K 108.5
O003 C00K C00M 107.36(19)
O003 C00K C00W 109.19(19)
C00M C00K H00K 108.5
C00W C00K H00K 108.5
C00W C00K C00M 114.7(2)
C008 C00L H00D 109.5
C008 C00L H00E 109.5
C00G C00L C008 110.62(19)
C00G C00L H00D 109.5
C00G C00L H00E 109.5
H00D C00L H00E 108.1
C00K C00M C00F 107.12(19)
C00K C00M C011 111.1(2)
C00K C00M C015 107.6(2)
C011 C00M C00F 114.7(2)
C011 C00M C015 108.4(2)
C015 C00M C00F 107.6(2)
O00V N00N O00X 124.5(3)
O00V N00N C00Y 116.8(4)
O00X N00N C00Y 118.5(4)
C00B C00O H00O 121.0
C00Q C00O C00B 118.1(3)
C00Q C00O H00O 121.0
C00U C00P C00R 122.1(2)
C014 C00P C00R 118.1(3)
C014 C00P C00U 119.8(3)
F005 C00Q C00O 118.8(3)
F005 C00Q C00S 118.9(3)
C00S C00Q C00O 122.3(3)
O003 C00R C00P 112.0(3)
O007 C00R O003 124.0(3)
O007 C00R C00P 124.0(3)
C00J C00S H00S 120.4
C00Q C00S C00J 119.1(3)
C00Q C00S H00S 120.4
C00E C00T H00I 109.0
C00E C00T H00L 109.0
C00E C00T C00W 112.9(2)
H00I C00T H00L 107.8
C00W C00T H00I 109.0
C00W C00T H00L 109.0
C00P C00U H00U 119.7
C010 C00U C00P 120.6(3)
C010 C00U H00U 119.7
C00K C00W C00T 111.4(2)
C00K C00W H00M 109.3
C00K C00W H00N 109.3
C00T C00W H00M 109.3
C00T C00W H00N 109.3
H00M C00W H00N 108.0
C010 C00Y N00N 118.6(4)
C010 C00Y C017 122.7(3)
C017 C00Y N00N 118.7(3)
C00F C00Z H00P 107.9
C00F C00Z H00Q 107.9
C00I C00Z C00F 117.8(2)
C00I C00Z H00P 107.9
C00I C00Z H00Q 107.9
H00P C00Z H00Q 107.2
C00U C010 H010 120.9
C00Y C010 C00U 118.3(3)
C00Y C010 H010 120.9
C00M C011 H01A 109.5
C00M C011 H01B 109.5
C00M C011 H01C 109.5
H01A C011 H01B 109.5
H01A C011 H01C 109.5
H01B C011 H01C 109.5
O001 C012 H01D 109.5
O001 C012 H01E 109.5
O001 C012 H01F 109.5
H01D C012 H01E 109.5
H01D C012 H01F 109.5
H01E C012 H01F 109.5
O002 C013 H01G 109.5
O002 C013 H01H 109.5
O002 C013 H01I 109.5
H01G C013 H01H 109.5
H01G C013 H01I 109.5
H01H C013 H01I 109.5
C00P C014 H014 120.1
C00P C014 C017 119.8(3)
C017 C014 H014 120.1
C00M C015 H01J 109.5
C00M C015 H01K 109.5
C00M C015 H01L 109.5
H01J C015 H01K 109.5
H01J C015 H01L 109.5
H01K C015 H01L 109.5
C00E C016 H01M 109.5
C00E C016 H01N 109.5
C00E C016 H01O 109.5
H01M C016 H01N 109.5
H01M C016 H01O 109.5
H01N C016 H01O 109.5
C00Y C017 C014 118.8(3)
C00Y C017 H017 120.6
C014 C017 H017 120.6

loop_
_geom_bond_atom_site_label_1
_geom_bond_atom_site_label_2
_geom_bond_distance
O001 C00C 1.404(3)
O001 C012 1.439(3)
O002 C00C 1.411(3)
O002 C013 1.434(3)
O003 C00K 1.463(3)
O003 C00R 1.322(3)
O004 C00D 1.208(3)
F005 C00Q 1.355(3)
C006 C008 1.507(3)
C006 C00B 1.392(3)
C006 C00J 1.387(3)
O007 C00R 1.200(3)
C008 H008 0.9800
C008 C00A 1.585(3)
C008 C00L 1.542(3)
C009 C00A 1.528(3)
C009 C00E 1.520(3)
C009 C00H 1.334(3)
C00A C00D 1.527(3)
C00A C00I 1.523(3)
C00B H00B 0.9300
C00B C00O 1.378(4)
C00C C00D 1.547(3)
C00C C00G 1.529(3)
C00E C00F 1.548(3)
C00E C00T 1.525(3)
C00E C016 1.553(4)
C00F H00F 0.9800
C00F C00M 1.562(3)
C00F C00Z 1.544(3)
C00G H00G 0.9800
C00G C00H 1.502(3)
C00G C00L 1.529(4)
C00H H00H 0.9300
C00I H00A 0.9700
C00I H00C 0.9700
C00I C00Z 1.481(4)
C00J H00J 0.9300
C00J C00S 1.374(4)
C00K H00K 0.9800
C00K C00M 1.529(3)
C00K C00W 1.501(4)
C00L H00D 0.9700
C00L H00E 0.9700
C00M C011 1.530(4)
C00M C015 1.551(4)
N00N O00V 1.229(5)
N00N O00X 1.234(5)
N00N C00Y 1.476(4)
C00O H00O 0.9300
C00O C00Q 1.366(4)
C00P C00R 1.494(4)
C00P C00U 1.384(4)
C00P C014 1.382(4)
C00Q C00S 1.360(4)
C00S H00S 0.9300
C00T H00I 0.9700
C00T H00L 0.9700
C00T C00W 1.525(4)
C00U H00U 0.9300
C00U C010 1.381(4)
C00W H00M 0.9700
C00W H00N 0.9700
C00Y C010 1.366(4)
C00Y C017 1.369(5)
C00Z H00P 0.9700
C00Z H00Q 0.9700
C010 H010 0.9300
C011 H01A 0.9600
C011 H01B 0.9600
C011 H01C 0.9600
C012 H01D 0.9600
C012 H01E 0.9600
C012 H01F 0.9600
C013 H01G 0.9600
C013 H01H 0.9600
C013 H01I 0.9600
C014 H014 0.9300
C014 C017 1.386(4)
C015 H01J 0.9600
C015 H01K 0.9600
C015 H01L 0.9600
C016 H01M 0.9600
C016 H01N 0.9600
C016 H01O 0.9600
C017 H017 0.9300

loop_
_geom_torsion_atom_site_label_1
_geom_torsion_atom_site_label_2
_geom_torsion_atom_site_label_3
_geom_torsion_atom_site_label_4
_geom_torsion
O001 C00C C00D O004 60.5(3)
O001 C00C C00D C00A -119.4(2)
O001 C00C C00G C00H 169.08(19)
O001 C00C C00G C00L 53.0(3)
O002 C00C C00D O004 -61.3(3)
O002 C00C C00D C00A 118.8(2)
O002 C00C C00G C00H -66.8(2)
O002 C00C C00G C00L 177.08(18)
O003 C00K C00M C00F -173.23(18)
O003 C00K C00M C011 -47.3(3)
O003 C00K C00M C015 71.3(2)
O003 C00K C00W C00T 177.0(2)
F005 C00Q C00S C00J 180.0(2)
C006 C008 C00A C009 -81.3(2)
C006 C008 C00A C00D 168.19(18)
C006 C008 C00A C00I 48.5(2)
C006 C008 C00L C00G 136.3(2)
C006 C00B C00O C00Q -1.2(4)
C006 C00J C00S C00Q -0.4(4)
C008 C006 C00B C00O 178.6(2)
C008 C006 C00J C00S -177.9(2)
C008 C00A C00D O004 -121.1(2)
C008 C00A C00D C00C 58.8(2)
C008 C00A C00I C00Z -93.9(3)
C009 C00A C00D O004 123.4(2)
C009 C00A C00D C00C -56.7(2)
C009 C00A C00I C00Z 33.9(3)
C009 C00E C00F C00M -171.51(18)
C009 C00E C00F C00Z 51.9(3)
C009 C00E C00T C00W 170.5(2)
C00A C008 C00L C00G 7.8(3)
C00A C009 C00E C00F -46.0(3)
C00A C009 C00E C00T -163.5(2)
C00A C009 C00E C016 76.6(3)
C00A C009 C00H C00G 0.0(3)
C00A C00I C00Z C00F -27.2(4)
C00B C006 C008 C00A 75.9(3)
C00B C006 C008 C00L -50.2(3)
C00B C006 C00J C00S 0.2(4)
C00B C00O C00Q F005 -179.2(2)
C00B C00O C00Q C00S 1.0(4)
C00C C00G C00H C009 -59.1(3)
C00C C00G C00L C008 56.9(2)
C00D C00A C00I C00Z 151.1(2)
C00D C00C C00G C00H 53.6(2)
C00D C00C C00G C00L -62.5(2)
C00E C009 C00A C008 133.2(2)
C00E C009 C00A C00D -116.8(2)
C00E C009 C00A C00I 4.4(3)
C00E C009 C00H C00G 173.2(2)
C00E C00F C00M C00K 51.2(3)
C00E C00F C00M C011 -72.6(3)
C00E C00F C00M C015 166.7(2)
C00E C00F C00Z C00I -17.4(4)
C00E C00T C00W C00K -56.6(3)
C00F C00E C00T C00W 53.1(3)
C00G C00C C00D O004 -177.7(2)
C00G C00C C00D C00A 2.4(3)
C00H C009 C00A C008 -53.1(3)
C00H C009 C00A C00D 56.9(2)
C00H C009 C00A C00I 178.1(2)
C00H C009 C00E C00F 141.2(2)
C00H C009 C00E C00T 23.7(3)
C00H C009 C00E C016 -96.2(3)
C00H C00G C00L C008 -58.3(2)
C00I C00A C00D O004 -0.3(3)
C00I C00A C00D C00C 179.58(18)
C00J C006 C008 C00A -106.1(2)
C00J C006 C008 C00L 127.8(2)
C00J C006 C00B C00O 0.6(3)
C00K O003 C00R O007 1.6(4)
C00K O003 C00R C00P -177.7(2)
C00L C008 C00A C009 46.5(2)
C00L C008 C00A C00D -63.9(2)
C00L C008 C00A C00I 176.40(18)
C00L C00G C00H C009 57.1(3)
C00M C00F C00Z C00I -155.5(2)
C00M C00K C00W C00T 56.4(3)
N00N C00Y C010 C00U 177.8(3)
N00N C00Y C017 C014 -178.6(3)
C00O C00Q C00S C00J -0.2(4)
C00P C00U C010 C00Y 0.3(4)
C00P C014 C017 C00Y 1.4(5)
C00R O003 C00K C00M -153.0(2)
C00R O003 C00K C00W 82.1(3)
C00R C00P C00U C010 -179.3(3)
C00R C00P C014 C017 178.5(3)
C00T C00E C00F C00M -52.7(3)
C00T C00E C00F C00Z 170.7(2)
C00U C00P C00R O003 2.1(4)
C00U C00P C00R O007 -177.2(3)
C00U C00P C014 C017 -1.4(5)
O00V N00N C00Y C010 -172.6(3)
O00V N00N C00Y C017 5.7(4)
C00W C00K C00M C00F -51.7(3)
C00W C00K C00M C011 74.2(3)
C00W C00K C00M C015 -167.2(2)
O00X N00N C00Y C010 2.3(5)
O00X N00N C00Y C017 -179.5(4)
C00Z C00F C00M C00K -171.7(2)
C00Z C00F C00M C011 64.5(3)
C00Z C00F C00M C015 -56.2(3)
C010 C00Y C017 C014 -0.5(5)
C012 O001 C00C O002 -63.0(3)
C012 O001 C00C C00D 174.9(2)
C012 O001 C00C C00G 57.8(3)
C013 O002 C00C O001 -51.4(3)
C013 O002 C00C C00D 66.0(3)
C013 O002 C00C C00G -176.9(2)
C014 C00P C00R O003 -177.8(3)
C014 C00P C00R O007 3.0(5)
C014 C00P C00U C010 0.5(4)
C016 C00E C00F C00M 70.5(3)
C016 C00E C00F C00Z -66.1(3)
C016 C00E C00T C00W -72.0(3)
C017 C00Y C010 C00U -0.4(5)
